data_4335758
loop_
_publ_author_name
'Nikolay P. Tsvetkov'
'Chun-Hsing Chen'
'Jos\'e G. Andino'
'Richard L. Lord'
'Maren Pink'
'Ren\'e W. Buell'
'Kenneth G. Caulton'

_publ_section_title
;
 Synthesis and Oxidative Reactivity of 2,2'-Pyridylpyrrolide Complexes of
 Ni(II)
;
_journal_name_full 'Inorganic Chemistry'
_journal_page_first 9511
_journal_page_last 9521
_journal_paper_doi 10.1021/ic4011746
_journal_volume 52
_journal_year 2013
_chemical_formula_sum 'C26 H18 F12 N4 Ni O'
_chemical_formula_weight 689.15
_chemical_name_systematic
; 
 ? 
;
_space_group_IT_number 14
_symmetry_cell_setting monoclinic
_symmetry_space_group_name_Hall '-P 2yn'
_symmetry_space_group_name_H-M 'P 1 21/n 1'
_atom_sites_solution_hydrogens geom
_atom_sites_solution_primary direct
_atom_sites_solution_secondary difmap
_audit_creation_method SHELXL-97
_cell_angle_alpha 90.00
_cell_angle_beta 95.9280(10)
_cell_angle_gamma 90.00
_cell_formula_units_Z 4
_cell_length_a 8.9000(4)
_cell_length_b 17.8376(7)
_cell_length_c 16.4923(6)
_cell_measurement_reflns_used 9542
_cell_measurement_temperature 150(2)
_cell_measurement_theta_max 27.51
_cell_measurement_theta_min 2.48
_cell_volume 2604.23(18)
_computing_cell_refinement 'APEX II v2009.5.0 (Bruker, 2009)'
_computing_data_collection 'APEX II v2009.5.0 (Bruker, 2009)'
_computing_data_reduction 'APEX II v2009.5.0 (Bruker, 2009)'
_computing_molecular_graphics 'SHELXTL (Bruker, 2008)'
_computing_publication_material 'SHELXTL (Bruker, 2008)'
_computing_structure_refinement 'SHELXL-97 (Sheldrick, 2008)'
_computing_structure_solution 'SIR-2004 (Burla et al., 2005)'
_diffrn_ambient_temperature 150(2)
_diffrn_detector 'CCD area detector'
_diffrn_detector_area_resol_mean 83.33
_diffrn_detector_type 'Bruker APEXII'
_diffrn_measured_fraction_theta_full 0.999
_diffrn_measured_fraction_theta_max 0.999
_diffrn_measurement_details '0.30 degree frames measured for 15 seconds each'
_diffrn_measurement_device 'APEX Kappa Duo'
_diffrn_measurement_device_type Kappa
_diffrn_measurement_method 'omega and phi scans'
_diffrn_radiation_monochromator graphite
_diffrn_radiation_source 'fine-focus sealed tube'
_diffrn_radiation_type MoK\a
_diffrn_radiation_wavelength 0.71073
_diffrn_reflns_av_R_equivalents 0.0268
_diffrn_reflns_av_sigmaI/netI 0.0247
_diffrn_reflns_limit_h_max 11
_diffrn_reflns_limit_h_min -11
_diffrn_reflns_limit_k_max 23
_diffrn_reflns_limit_k_min -23
_diffrn_reflns_limit_l_max 21
_diffrn_reflns_limit_l_min -19
_diffrn_reflns_number 23772
_diffrn_reflns_theta_full 27.51
_diffrn_reflns_theta_max 27.51
_diffrn_reflns_theta_min 1.69
_exptl_absorpt_coefficient_mu 0.862
_exptl_absorpt_correction_T_max 0.8674
_exptl_absorpt_correction_T_min 0.8007
_exptl_absorpt_correction_type multi-scan
_exptl_absorpt_process_details 'SADABS, R. Blessing; 1995'
_exptl_crystal_colour green
_exptl_crystal_density_diffrn 1.758
_exptl_crystal_description block
_exptl_crystal_F_000 1384
_exptl_crystal_size_max 0.27
_exptl_crystal_size_mid 0.23
_exptl_crystal_size_min 0.17
_refine_diff_density_max 0.373
_refine_diff_density_min -0.339
_refine_diff_density_rms 0.050
_refine_ls_extinction_method none
_refine_ls_goodness_of_fit_ref 1.042
_refine_ls_hydrogen_treatment constr
_refine_ls_matrix_type full
_refine_ls_number_parameters 397
_refine_ls_number_reflns 5983
_refine_ls_number_restraints 0
_refine_ls_restrained_S_all 1.042
_refine_ls_R_factor_all 0.0362
_refine_ls_R_factor_gt 0.0286
_refine_ls_shift/su_max 0.002
_refine_ls_shift/su_mean 0.000
_refine_ls_structure_factor_coef Fsqd
_refine_ls_weighting_details 'calc w=1/[\s^2^(Fo^2^)+(0.0316P)^2^+1.1771P] where P=(Fo^2^+2Fc^2^)/3'
_refine_ls_weighting_scheme calc
_refine_ls_wR_factor_gt 0.0682
_refine_ls_wR_factor_ref 0.0718
_reflns_number_gt 5099
_reflns_number_total 5983
_reflns_threshold_expression >2sigma(I)
_cod_data_source_file ic4011746_si_002.cif
_cod_data_source_block 10018
_cod_depositor_comments
;
The following automatic conversions were performed:

'_exptl_absorpt_correction_type' value 'multi-scans' was replaced
with the value 'multi-scan' as specified in the replacement file
'src/cod-tools/trunk/data/replacement-values/replacement_values.lst'.

Automatic conversion script
Id: cif_fix_values 5376 2017-05-30 11:51:03Z andrius 
;
_cod_original_sg_symbol_H-M 'P 1 21/n 1 '
_cod_database_code 4335758

loop_
_symmetry_equiv_pos_as_xyz
'x, y, z'
'-x+1/2, y+1/2, -z+1/2'
'-x, -y, -z'
'x-1/2, -y-1/2, z-1/2'

loop_
_atom_site_label
_atom_site_type_symbol
_atom_site_fract_x
_atom_site_fract_y
_atom_site_fract_z
_atom_site_U_iso_or_equiv
_atom_site_adp_type
_atom_site_occupancy
_atom_site_symmetry_multiplicity
_atom_site_calc_flag
_atom_site_refinement_flags
Ni1 Ni 0.91466(2) 0.043950(11) 0.246100(11) 0.01809(6) Uani 1 1 d .
F1 F 1.29101(14) 0.15938(7) 0.52728(6) 0.0460(3) Uani 1 1 d .
F2 F 1.42269(16) 0.23510(8) 0.46253(8) 0.0597(4) Uani 1 1 d .
F3 F 1.46835(12) 0.11728(8) 0.46217(7) 0.0477(3) Uani 1 1 d .
F4 F 1.02969(15) 0.17394(6) 0.12626(6) 0.0454(3) Uani 1 1 d .
F5 F 0.94293(12) 0.26631(6) 0.18862(6) 0.0360(2) Uani 1 1 d .
F6 F 1.17039(14) 0.27020(7) 0.15913(8) 0.0496(3) Uani 1 1 d .
F7 F 0.49950(14) -0.19692(7) 0.03409(7) 0.0478(3) Uani 1 1 d .
F8 F 0.65160(14) -0.13072(6) -0.02953(6) 0.0393(3) Uani 1 1 d .
F9 F 0.73552(14) -0.22422(6) 0.04269(6) 0.0382(3) Uani 1 1 d .
F10 F 0.44221(16) -0.06832(7) 0.32002(9) 0.0573(4) Uani 1 1 d .
F11 F 0.64241(13) -0.00336(8) 0.35646(6) 0.0458(3) Uani 1 1 d .
F12 F 0.46564(13) 0.04228(6) 0.27444(7) 0.0387(3) Uani 1 1 d .
O1 O 0.75176(13) 0.13163(7) 0.23435(7) 0.0264(3) Uani 1 1 d .
N1 N 1.01071(15) -0.01064(7) 0.34655(7) 0.0202(3) Uani 1 1 d .
N2 N 1.07426(15) 0.11918(7) 0.28444(8) 0.0198(3) Uani 1 1 d .
N3 N 1.01813(15) -0.00567(7) 0.15616(7) 0.0203(3) Uani 1 1 d .
N4 N 0.75357(15) -0.03080(7) 0.20673(8) 0.0199(3) Uani 1 1 d .
C1 C 0.9739(2) -0.07971(9) 0.37018(10) 0.0264(4) Uani 1 1 d .
H1A H 0.8941 -0.1056 0.3394 0.032 Uiso 1 1 calc R
C2 C 1.0480(2) -0.11434(10) 0.43762(10) 0.0294(4) Uani 1 1 d .
H2A H 1.0193 -0.1631 0.4534 0.035 Uiso 1 1 calc R
C3 C 1.1646(2) -0.07650(11) 0.48167(10) 0.0304(4) Uani 1 1 d .
H3A H 1.2185 -0.0995 0.5279 0.036 Uiso 1 1 calc R
C4 C 1.20278(19) -0.00533(10) 0.45849(10) 0.0266(4) Uani 1 1 d .
H4A H 1.2823 0.0212 0.4888 0.032 Uiso 1 1 calc R
C5 C 1.12364(17) 0.02728(9) 0.39019(9) 0.0199(3) Uani 1 1 d .
C6 C 1.15263(17) 0.10154(9) 0.35768(9) 0.0199(3) Uani 1 1 d .
C7 C 1.24852(18) 0.16083(9) 0.38341(9) 0.0238(3) Uani 1 1 d .
C8 C 1.22936(19) 0.21629(10) 0.32296(10) 0.0262(4) Uani 1 1 d .
H8A H 1.2792 0.2634 0.3227 0.031 Uiso 1 1 calc R
C9 C 1.12278(18) 0.18817(9) 0.26373(10) 0.0226(3) Uani 1 1 d .
C10 C 1.3560(2) 0.16782(11) 0.45792(11) 0.0327(4) Uani 1 1 d .
C11 C 1.0673(2) 0.22438(10) 0.18542(10) 0.0283(4) Uani 1 1 d .
C12 C 1.15920(18) 0.00841(9) 0.13867(10) 0.0241(3) Uani 1 1 d .
H12A H 1.2167 0.0455 0.1694 0.029 Uiso 1 1 calc R
C13 C 1.2242(2) -0.02877(10) 0.07776(10) 0.0274(4) Uani 1 1 d .
H13A H 1.3246 -0.0178 0.0668 0.033 Uiso 1 1 calc R
C14 C 1.1394(2) -0.08255(10) 0.03309(10) 0.0286(4) Uani 1 1 d .
H14A H 1.1814 -0.1091 -0.0091 0.034 Uiso 1 1 calc R
C15 C 0.9935(2) -0.09750(9) 0.05015(9) 0.0251(3) Uani 1 1 d .
H15A H 0.9344 -0.1342 0.0197 0.030 Uiso 1 1 calc R
C16 C 0.93426(18) -0.05822(8) 0.11244(9) 0.0197(3) Uani 1 1 d .
C17 C 0.78435(18) -0.06982(9) 0.13922(9) 0.0193(3) Uani 1 1 d .
C18 C 0.66133(19) -0.11635(9) 0.11324(9) 0.0225(3) Uani 1 1 d .
C19 C 0.55359(19) -0.10597(9) 0.16848(10) 0.0242(3) Uani 1 1 d .
H19A H 0.4583 -0.1301 0.1678 0.029 Uiso 1 1 calc R
C20 C 0.61436(18) -0.05344(9) 0.22406(10) 0.0225(3) Uani 1 1 d .
C21 C 0.6382(2) -0.16630(10) 0.04163(10) 0.0288(4) Uani 1 1 d .
C22 C 0.5418(2) -0.02166(10) 0.29339(11) 0.0290(4) Uani 1 1 d .
C23 C 0.7276(2) 0.18303(10) 0.30013(10) 0.0267(4) Uani 1 1 d .
H23A H 0.8248 0.2043 0.3243 0.032 Uiso 1 1 calc R
H23B H 0.6784 0.1570 0.3434 0.032 Uiso 1 1 calc R
C24 C 0.6262(2) 0.24398(10) 0.26140(11) 0.0300(4) Uani 1 1 d .
H24A H 0.6859 0.2847 0.2395 0.036 Uiso 1 1 calc R
H24B H 0.5613 0.2654 0.3008 0.036 Uiso 1 1 calc R
C25 C 0.5327(2) 0.20190(10) 0.19309(11) 0.0310(4) Uani 1 1 d .
H25A H 0.4481 0.1744 0.2140 0.037 Uiso 1 1 calc R
H25B H 0.4919 0.2365 0.1493 0.037 Uiso 1 1 calc R
C26 C 0.6470(2) 0.14855(10) 0.16329(10) 0.0287(4) Uani 1 1 d .
H26A H 0.5970 0.1023 0.1410 0.034 Uiso 1 1 calc R
H26B H 0.7004 0.1723 0.1202 0.034 Uiso 1 1 calc R

loop_
_atom_site_aniso_label
_atom_site_aniso_U_11
_atom_site_aniso_U_22
_atom_site_aniso_U_33
_atom_site_aniso_U_23
_atom_site_aniso_U_13
_atom_site_aniso_U_12
Ni1 0.01981(11) 0.01697(11) 0.01664(10) -0.00252(7) -0.00213(7) 0.00035(8)
F1 0.0491(7) 0.0643(8) 0.0238(5) -0.0105(5) -0.0008(5) -0.0121(6)
F2 0.0691(9) 0.0508(8) 0.0531(8) 0.0000(6) -0.0227(7) -0.0368(7)
F3 0.0276(6) 0.0665(9) 0.0458(7) -0.0011(6) -0.0116(5) 0.0013(6)
F4 0.0816(9) 0.0317(6) 0.0212(5) -0.0006(4) -0.0022(5) 0.0096(6)
F5 0.0363(6) 0.0336(6) 0.0374(6) 0.0066(5) 0.0008(5) 0.0094(5)
F6 0.0416(7) 0.0492(7) 0.0590(8) 0.0283(6) 0.0104(6) -0.0039(6)
F7 0.0462(7) 0.0540(8) 0.0425(6) -0.0204(6) 0.0011(5) -0.0270(6)
F8 0.0595(7) 0.0373(6) 0.0189(5) 0.0016(4) -0.0078(5) -0.0099(5)
F9 0.0603(7) 0.0232(5) 0.0308(5) -0.0068(4) 0.0026(5) 0.0023(5)
F10 0.0650(9) 0.0403(7) 0.0751(9) -0.0084(6) 0.0476(7) -0.0136(6)
F11 0.0424(7) 0.0701(9) 0.0239(5) -0.0130(5) -0.0008(5) 0.0133(6)
F12 0.0377(6) 0.0354(6) 0.0433(6) -0.0062(5) 0.0057(5) 0.0125(5)
O1 0.0280(6) 0.0252(6) 0.0239(6) -0.0069(5) -0.0077(5) 0.0088(5)
N1 0.0246(7) 0.0177(7) 0.0179(6) -0.0026(5) -0.0003(5) -0.0012(5)
N2 0.0225(7) 0.0175(7) 0.0191(6) -0.0021(5) 0.0001(5) 0.0013(5)
N3 0.0227(7) 0.0197(7) 0.0177(6) -0.0007(5) -0.0018(5) 0.0007(5)
N4 0.0206(6) 0.0186(7) 0.0196(6) -0.0017(5) -0.0013(5) 0.0012(5)
C1 0.0318(9) 0.0216(8) 0.0248(8) -0.0024(6) -0.0017(7) -0.0020(7)
C2 0.0384(10) 0.0210(9) 0.0285(8) 0.0039(7) 0.0022(7) 0.0013(7)
C3 0.0334(10) 0.0332(10) 0.0232(8) 0.0051(7) -0.0035(7) 0.0054(8)
C4 0.0255(8) 0.0309(9) 0.0219(8) -0.0008(7) -0.0045(6) 0.0007(7)
C5 0.0203(7) 0.0221(8) 0.0172(7) -0.0045(6) 0.0016(6) 0.0011(6)
C6 0.0184(7) 0.0224(8) 0.0187(7) -0.0040(6) 0.0006(6) 0.0011(6)
C7 0.0214(8) 0.0257(9) 0.0240(8) -0.0060(6) 0.0019(6) -0.0033(7)
C8 0.0251(8) 0.0234(9) 0.0307(8) -0.0045(7) 0.0056(7) -0.0050(7)
C9 0.0230(8) 0.0200(8) 0.0251(8) -0.0005(6) 0.0045(6) -0.0002(6)
C10 0.0315(10) 0.0350(10) 0.0301(9) -0.0058(7) -0.0035(7) -0.0124(8)
C11 0.0337(10) 0.0224(9) 0.0293(8) 0.0026(7) 0.0060(7) 0.0011(7)
C12 0.0224(8) 0.0242(8) 0.0247(8) 0.0010(6) -0.0022(6) 0.0005(7)
C13 0.0249(8) 0.0295(9) 0.0282(8) 0.0057(7) 0.0044(7) 0.0052(7)
C14 0.0342(10) 0.0274(9) 0.0250(8) -0.0017(7) 0.0067(7) 0.0076(8)
C15 0.0311(9) 0.0215(8) 0.0220(7) -0.0030(6) 0.0000(6) 0.0026(7)
C16 0.0240(8) 0.0165(7) 0.0173(7) 0.0019(5) -0.0035(6) 0.0024(6)
C17 0.0233(8) 0.0161(7) 0.0174(7) 0.0000(6) -0.0032(6) 0.0015(6)
C18 0.0278(8) 0.0183(8) 0.0201(7) 0.0002(6) -0.0044(6) -0.0016(7)
C19 0.0234(8) 0.0222(8) 0.0256(8) 0.0019(6) -0.0034(6) -0.0020(7)
C20 0.0223(8) 0.0207(8) 0.0241(7) 0.0008(6) 0.0000(6) 0.0012(6)
C21 0.0355(10) 0.0260(9) 0.0237(8) -0.0014(7) -0.0030(7) -0.0084(8)
C22 0.0276(9) 0.0280(9) 0.0319(9) -0.0013(7) 0.0047(7) -0.0001(7)
C23 0.0312(9) 0.0250(9) 0.0229(8) -0.0054(6) -0.0013(7) 0.0054(7)
C24 0.0313(9) 0.0251(9) 0.0331(9) -0.0031(7) 0.0010(7) 0.0077(7)
C25 0.0293(9) 0.0309(10) 0.0312(9) -0.0005(7) -0.0049(7) 0.0098(8)
C26 0.0299(9) 0.0324(10) 0.0219(8) -0.0022(7) -0.0067(7) 0.0073(8)

loop_
_atom_type_symbol
_atom_type_description
_atom_type_scat_dispersion_real
_atom_type_scat_dispersion_imag
_atom_type_scat_source
C C 0.0033 0.0016 'International Tables Vol C Tables 4.2.6.8 and 6.1.1.4'
H H 0.0000 0.0000 'International Tables Vol C Tables 4.2.6.8 and 6.1.1.4'
N N 0.0061 0.0033 'International Tables Vol C Tables 4.2.6.8 and 6.1.1.4'
O O 0.0106 0.0060 'International Tables Vol C Tables 4.2.6.8 and 6.1.1.4'
F F 0.0171 0.0103 'International Tables Vol C Tables 4.2.6.8 and 6.1.1.4'
Ni Ni 0.3393 1.1124 'International Tables Vol C Tables 4.2.6.8 and 6.1.1.4'

loop_
_geom_angle_atom_site_label_1
_geom_angle_atom_site_label_2
_geom_angle_atom_site_label_3
_geom_angle
N2 Ni1 N4 179.40(5)
N2 Ni1 N3 99.33(5)
N4 Ni1 N3 80.63(5)
N2 Ni1 N1 80.75(5)
N4 Ni1 N1 99.85(5)
N3 Ni1 N1 101.68(5)
N2 Ni1 O1 89.46(5)
N4 Ni1 O1 90.09(5)
N3 Ni1 O1 127.64(5)
N1 Ni1 O1 130.67(5)
C26 O1 C23 109.84(12)
C26 O1 Ni1 126.93(9)
C23 O1 Ni1 123.21(9)
C1 N1 C5 119.56(14)
C1 N1 Ni1 125.56(11)
C5 N1 Ni1 114.86(10)
C9 N2 C6 106.49(13)
C9 N2 Ni1 139.34(11)
C6 N2 Ni1 113.82(10)
C12 N3 C16 119.38(14)
C12 N3 Ni1 125.56(11)
C16 N3 Ni1 115.04(10)
C20 N4 C17 106.48(13)
C20 N4 Ni1 139.57(11)
C17 N4 Ni1 113.84(10)
N1 C1 C2 122.33(16)
N1 C1 H1A 118.8
C2 C1 H1A 118.8
C1 C2 C3 118.43(16)
C1 C2 H2A 120.8
C3 C2 H2A 120.8
C4 C3 C2 119.86(15)
C4 C3 H3A 120.1
C2 C3 H3A 120.1
C3 C4 C5 119.37(15)
C3 C4 H4A 120.3
C5 C4 H4A 120.3
N1 C5 C4 120.44(15)
N1 C5 C6 114.00(13)
C4 C5 C6 125.55(14)
N2 C6 C7 109.51(14)
N2 C6 C5 116.05(13)
C7 C6 C5 134.41(14)
C6 C7 C8 107.00(14)
C6 C7 C10 129.57(16)
C8 C7 C10 123.41(15)
C9 C8 C7 105.69(15)
C9 C8 H8A 127.2
C7 C8 H8A 127.2
N2 C9 C8 111.30(14)
N2 C9 C11 121.83(15)
C8 C9 C11 126.85(15)
F2 C10 F1 106.25(15)
F2 C10 F3 106.00(15)
F1 C10 F3 105.33(15)
F2 C10 C7 111.54(16)
F1 C10 C7 113.51(15)
F3 C10 C7 113.59(15)
F6 C11 F5 105.62(14)
F6 C11 F4 107.58(14)
F5 C11 F4 104.91(14)
F6 C11 C9 111.81(15)
F5 C11 C9 114.25(14)
F4 C11 C9 112.12(14)
N3 C12 C13 122.62(15)
N3 C12 H12A 118.7
C13 C12 H12A 118.7
C12 C13 C14 118.28(16)
C12 C13 H13A 120.9
C14 C13 H13A 120.9
C15 C14 C13 119.81(15)
C15 C14 H14A 120.1
C13 C14 H14A 120.1
C14 C15 C16 119.25(15)
C14 C15 H15A 120.4
C16 C15 H15A 120.4
N3 C16 C15 120.66(15)
N3 C16 C17 113.94(13)
C15 C16 C17 125.37(14)
N4 C17 C18 109.53(14)
N4 C17 C16 116.13(13)
C18 C17 C16 134.25(14)
C19 C18 C17 106.71(14)
C19 C18 C21 123.47(15)
C17 C18 C21 129.79(15)
C20 C19 C18 105.89(15)
C20 C19 H19A 127.1
C18 C19 H19A 127.1
N4 C20 C19 111.37(14)
N4 C20 C22 121.80(14)
C19 C20 C22 126.80(16)
F7 C21 F9 105.82(14)
F7 C21 F8 105.86(13)
F9 C21 F8 104.93(14)
F7 C21 C18 111.71(15)
F9 C21 C18 114.59(14)
F8 C21 C18 113.21(14)
F10 C22 F11 108.18(15)
F10 C22 F12 105.77(14)
F11 C22 F12 104.69(14)
F10 C22 C20 112.06(15)
F11 C22 C20 112.44(14)
F12 C22 C20 113.18(14)
O1 C23 C24 105.44(13)
O1 C23 H23A 110.7
C24 C23 H23A 110.7
O1 C23 H23B 110.7
C24 C23 H23B 110.7
H23A C23 H23B 108.8
C23 C24 C25 102.38(14)
C23 C24 H24A 111.3
C25 C24 H24A 111.3
C23 C24 H24B 111.3
C25 C24 H24B 111.3
H24A C24 H24B 109.2
C26 C25 C24 102.41(14)
C26 C25 H25A 111.3
C24 C25 H25A 111.3
C26 C25 H25B 111.3
C24 C25 H25B 111.3
H25A C25 H25B 109.2
O1 C26 C25 105.43(13)
O1 C26 H26A 110.7
C25 C26 H26A 110.7
O1 C26 H26B 110.7
C25 C26 H26B 110.7
H26A C26 H26B 108.8

loop_
_geom_bond_atom_site_label_1
_geom_bond_atom_site_label_2
_geom_bond_distance
Ni1 N2 2.0082(13)
Ni1 N4 2.0156(13)
Ni1 N3 2.0283(13)
Ni1 N1 2.0324(13)
Ni1 O1 2.1278(11)
F1 C10 1.343(2)
F2 C10 1.338(2)
F3 C10 1.343(2)
F4 C11 1.344(2)
F5 C11 1.341(2)
F6 C11 1.334(2)
F7 C21 1.344(2)
F8 C21 1.3502(19)
F9 C21 1.347(2)
F10 C22 1.323(2)
F11 C22 1.341(2)
F12 C22 1.347(2)
O1 C26 1.4517(18)
O1 C23 1.4532(19)
N1 C1 1.343(2)
N1 C5 1.355(2)
N2 C9 1.359(2)
N2 C6 1.3677(19)
N3 C12 1.341(2)
N3 C16 1.358(2)
N4 C20 1.361(2)
N4 C17 1.3646(19)
C1 C2 1.379(2)
C1 H1A 0.9500
C2 C3 1.381(3)
C2 H2A 0.9500
C3 C4 1.378(3)
C3 H3A 0.9500
C4 C5 1.393(2)
C4 H4A 0.9500
C5 C6 1.462(2)
C6 C7 1.397(2)
C7 C8 1.402(2)
C7 C10 1.482(2)
C8 C9 1.383(2)
C8 H8A 0.9500
C9 C11 1.482(2)
C12 C13 1.380(2)
C12 H12A 0.9500
C13 C14 1.385(3)
C13 H13A 0.9500
C14 C15 1.383(2)
C14 H14A 0.9500
C15 C16 1.392(2)
C15 H15A 0.9500
C16 C17 1.463(2)
C17 C18 1.405(2)
C18 C19 1.402(2)
C18 C21 1.477(2)
C19 C20 1.381(2)
C19 H19A 0.9500
C20 C22 1.483(2)
C23 C24 1.512(2)
C23 H23A 0.9900
C23 H23B 0.9900
C24 C25 1.527(2)
C24 H24A 0.9900
C24 H24B 0.9900
C25 C26 1.512(2)
C25 H25A 0.9900
C25 H25B 0.9900
C26 H26A 0.9900
C26 H26B 0.9900

loop_
_geom_torsion_atom_site_label_1
_geom_torsion_atom_site_label_2
_geom_torsion_atom_site_label_3
_geom_torsion_atom_site_label_4
_geom_torsion
N2 Ni1 O1 C26 128.28(14)
N4 Ni1 O1 C26 -51.32(14)
N3 Ni1 O1 C26 26.90(16)
N1 Ni1 O1 C26 -154.43(13)
N2 Ni1 O1 C23 -53.55(13)
N4 Ni1 O1 C23 126.85(13)
N3 Ni1 O1 C23 -154.94(12)
N1 Ni1 O1 C23 23.74(15)
N2 Ni1 N1 C1 -175.89(14)
N4 Ni1 N1 C1 4.19(14)
N3 Ni1 N1 C1 -78.18(14)
O1 Ni1 N1 C1 102.89(14)
N2 Ni1 N1 C5 2.24(11)
N4 Ni1 N1 C5 -177.69(11)
N3 Ni1 N1 C5 99.94(11)
O1 Ni1 N1 C5 -78.99(12)
N4 Ni1 N2 C9 -5(6)
N3 Ni1 N2 C9 81.80(17)
N1 Ni1 N2 C9 -177.76(17)
O1 Ni1 N2 C9 -46.32(17)
N4 Ni1 N2 C6 167(5)
N3 Ni1 N2 C6 -106.17(11)
N1 Ni1 N2 C6 -5.73(10)
O1 Ni1 N2 C6 125.71(11)
N2 Ni1 N3 C12 5.24(14)
N4 Ni1 N3 C12 -175.36(14)
N1 Ni1 N3 C12 -77.15(13)
O1 Ni1 N3 C12 101.82(13)
N2 Ni1 N3 C16 -176.03(10)
N4 Ni1 N3 C16 3.37(10)
N1 Ni1 N3 C16 101.58(11)
O1 Ni1 N3 C16 -79.44(12)
N2 Ni1 N4 C20 -95(6)
N3 Ni1 N4 C20 178.79(17)
N1 Ni1 N4 C20 78.43(17)
O1 Ni1 N4 C20 -52.99(17)
N2 Ni1 N4 C17 81(6)
N3 Ni1 N4 C17 -5.65(10)
N1 Ni1 N4 C17 -106.01(11)
O1 Ni1 N4 C17 122.57(11)
C5 N1 C1 C2 -0.5(2)
Ni1 N1 C1 C2 177.58(13)
N1 C1 C2 C3 -0.5(3)
C1 C2 C3 C4 1.0(3)
C2 C3 C4 C5 -0.6(3)
C1 N1 C5 C4 0.9(2)
Ni1 N1 C5 C4 -177.34(12)
C1 N1 C5 C6 179.70(14)
Ni1 N1 C5 C6 1.46(17)
C3 C4 C5 N1 -0.4(2)
C3 C4 C5 C6 -179.03(16)
C9 N2 C6 C7 1.18(17)
Ni1 N2 C6 C7 -173.41(10)
C9 N2 C6 C5 -177.14(13)
Ni1 N2 C6 C5 8.27(17)
N1 C5 C6 N2 -6.4(2)
C4 C5 C6 N2 172.28(15)
N1 C5 C6 C7 175.77(17)
C4 C5 C6 C7 -5.5(3)
N2 C6 C7 C8 -0.84(18)
C5 C6 C7 C8 177.04(17)
N2 C6 C7 C10 -179.40(17)
C5 C6 C7 C10 -1.5(3)
C6 C7 C8 C9 0.16(18)
C10 C7 C8 C9 178.83(16)
C6 N2 C9 C8 -1.10(18)
Ni1 N2 C9 C8 171.30(13)
C6 N2 C9 C11 177.15(14)
Ni1 N2 C9 C11 -10.5(3)
C7 C8 C9 N2 0.58(19)
C7 C8 C9 C11 -177.56(16)
C6 C7 C10 F2 -177.12(17)
C8 C7 C10 F2 4.5(3)
C6 C7 C10 F1 -57.1(3)
C8 C7 C10 F1 124.51(18)
C6 C7 C10 F3 63.2(2)
C8 C7 C10 F3 -115.19(19)
N2 C9 C11 F6 -150.59(15)
C8 C9 C11 F6 27.4(2)
N2 C9 C11 F5 89.51(19)
C8 C9 C11 F5 -92.5(2)
N2 C9 C11 F4 -29.7(2)
C8 C9 C11 F4 148.29(17)
C16 N3 C12 C13 -0.3(2)
Ni1 N3 C12 C13 178.37(12)
N3 C12 C13 C14 0.2(2)
C12 C13 C14 C15 0.1(2)
C13 C14 C15 C16 -0.2(2)
C12 N3 C16 C15 0.2(2)
Ni1 N3 C16 C15 -178.62(11)
C12 N3 C16 C17 178.21(13)
Ni1 N3 C16 C17 -0.61(16)
C14 C15 C16 N3 0.1(2)
C14 C15 C16 C17 -177.70(15)
C20 N4 C17 C18 1.14(17)
Ni1 N4 C17 C18 -175.86(10)
C20 N4 C17 C16 -175.94(13)
Ni1 N4 C17 C16 7.06(17)
N3 C16 C17 N4 -4.28(19)
C15 C16 C17 N4 173.62(15)
N3 C16 C17 C18 179.55(16)
C15 C16 C17 C18 -2.5(3)
N4 C17 C18 C19 -1.27(18)
C16 C17 C18 C19 175.08(16)
N4 C17 C18 C21 177.03(16)
C16 C17 C18 C21 -6.6(3)
C17 C18 C19 C20 0.87(18)
C21 C18 C19 C20 -177.56(15)
C17 N4 C20 C19 -0.59(18)
Ni1 N4 C20 C19 175.18(12)
C17 N4 C20 C22 -178.88(15)
Ni1 N4 C20 C22 -3.1(3)
C18 C19 C20 N4 -0.19(18)
C18 C19 C20 C22 178.00(16)
C19 C18 C21 F7 3.2(2)
C17 C18 C21 F7 -174.82(16)
C19 C18 C21 F9 -117.10(18)
C17 C18 C21 F9 64.9(2)
C19 C18 C21 F8 122.61(18)
C17 C18 C21 F8 -55.4(2)
N4 C20 C22 F10 -154.94(15)
C19 C20 C22 F10 27.0(2)
N4 C20 C22 F11 -32.8(2)
C19 C20 C22 F11 149.16(17)
N4 C20 C22 F12 85.55(19)
C19 C20 C22 F12 -92.5(2)
C26 O1 C23 C24 -12.17(19)
Ni1 O1 C23 C24 169.38(11)
O1 C23 C24 C25 31.08(18)
C23 C24 C25 C26 -37.80(18)
C23 O1 C26 C25 -12.17(19)
Ni1 O1 C26 C25 166.20(11)
C24 C25 C26 O1 31.09(18)
